data_4319102
loop_
_publ_author_name
'M. Clemente-Le\'on'
'E. Coronado'
'J. R. Gal\'an-Mascar\'os'
'C. J. G\'omez-Garc\'ia'
'Th. Woike'
'J. M. Clemente-Juan'

_publ_section_title
;
 Bimetallic Cyanide-Bridged Complexes Based on the Photochromic
 Nitroprusside Anion and Paramagnetic Metal Complexes. Syntheses,
 Structures, and Physical Characterization of the Coordination Compounds
 [Ni(en)2]4[Fe(CN)5NO]2[Fe(CN)6].5H2O, [Ni(en)2][Fe(CN)5NO].3H2O,
 [Mn(3-MeOsalen)(H2O)]2[Fe(CN)5NO], and [Mn(5-Brsalen)]2[Fe(CN)5NO]
;
_journal_name_full 'Inorganic Chemistry'
_journal_page_first 87
_journal_page_last 94
_journal_paper_doi 10.1021/ic0003022
_journal_volume 40
_journal_year 2001
_chemical_formula_sum 'C9 H22 Fe N10 Ni O4'
_chemical_formula_weight 448.93
_space_group_IT_number 14
_symmetry_cell_setting monoclinic
_symmetry_space_group_name_Hall '-P 2ybc'
_symmetry_space_group_name_H-M 'P 1 21/c 1'
_atom_sites_solution_hydrogens geom
_atom_sites_solution_primary direct
_atom_sites_solution_secondary difmap
_audit_creation_method SHELXL-97
_cell_angle_alpha 90.000(0)
_cell_angle_beta 107.250(2)
_cell_angle_gamma 90.000(0)
_cell_formula_units_Z 4
_cell_length_a 11.076(3)
_cell_length_b 10.983(2)
_cell_length_c 17.018(2)
_cell_measurement_temperature 293(2)
_cell_volume 1977.1(7)
_computing_structure_refinement 'SHELXL-97 (Sheldrick, 1997)'
_computing_structure_solution 'SIR-97 (Giacovazzo et al. 1997)'
_diffrn_ambient_temperature 293(2)
_diffrn_measured_fraction_theta_full 0.980
_diffrn_measured_fraction_theta_max 0.980
_diffrn_radiation_monochromator graphite
_diffrn_radiation_source 'fine-focus sealed tube'
_diffrn_radiation_type MoK\a
_diffrn_radiation_wavelength 0.71069
_diffrn_reflns_av_R_equivalents 0.0214
_diffrn_reflns_av_sigmaI/netI 0.0248
_diffrn_reflns_limit_h_max 12
_diffrn_reflns_limit_h_min 0
_diffrn_reflns_limit_k_max 13
_diffrn_reflns_limit_k_min 0
_diffrn_reflns_limit_l_max 19
_diffrn_reflns_limit_l_min -20
_diffrn_reflns_number 3634
_diffrn_reflns_theta_full 25.07
_diffrn_reflns_theta_max 25.07
_diffrn_reflns_theta_min 1.93
_exptl_absorpt_coefficient_mu 1.720
_exptl_crystal_density_diffrn 1.508
_exptl_crystal_density_method 'not measured'
_exptl_crystal_F_000 928
_refine_diff_density_max 1.642
_refine_diff_density_min -0.748
_refine_diff_density_rms 0.116
_refine_ls_extinction_coef 0.0019(8)
_refine_ls_extinction_expression Fc^*^=kFc[1+0.001xFc^2^\l^3^/sin(2\q)]^-1/4^
_refine_ls_extinction_method SHELXL
_refine_ls_goodness_of_fit_ref 1.034
_refine_ls_hydrogen_treatment mixed
_refine_ls_matrix_type full
_refine_ls_number_parameters 276
_refine_ls_number_reflns 3443
_refine_ls_number_restraints 0
_refine_ls_restrained_S_all 1.034
_refine_ls_R_factor_all 0.0712
_refine_ls_R_factor_gt 0.0478
_refine_ls_shift/su_max 1.333
_refine_ls_shift/su_mean 0.241
_refine_ls_structure_factor_coef Fsqd
_refine_ls_weighting_details 'calc w=1/[\s^2^(Fo^2^)+(0.0850P)^2^+4.4382P] where P=(Fo^2^+2Fc^2^)/3'
_refine_ls_weighting_scheme calc
_refine_ls_wR_factor_gt 0.1340
_refine_ls_wR_factor_ref 0.1470
_reflns_number_gt 2687
_reflns_number_total 3443
_reflns_threshold_expression >4sigma(I)
_cod_data_source_file ic0003022_2.cif
_cod_data_source_block '[Ni(en)2][Fe(CN)5NO].3H2O'
_cod_depositor_comments
;
The following automatic conversions were performed:

data name '_atom_site_symetry_multiplicity' was replaced with
'_atom_site_symmetry_multiplicity' as specified in the replacement
file 'data/replacement-values/replacement_tags.lst'.

Automatic conversion script
Id: cif_correct_tags 9268 2022-04-12 08:56:07Z antanas 
;
_cod_original_cell_volume 1977.0(7)
_cod_database_code 4319102

loop_
_symmetry_equiv_pos_as_xyz
'x, y, z'
'-x, y+1/2, -z+1/2'
'-x, -y, -z'
'x, -y-1/2, z-1/2'

loop_
_atom_site_label
_atom_site_type_symbol
_atom_site_fract_x
_atom_site_fract_y
_atom_site_fract_z
_atom_site_U_iso_or_equiv
_atom_site_adp_type
_atom_site_occupancy
_atom_site_symmetry_multiplicity
_atom_site_calc_flag
_atom_site_refinement_flags
_atom_site_disorder_assembly
_atom_site_disorder_group
Ni Ni 0.71748(5) -0.00113(5) 0.30039(4) 0.0346(2) Uani 1 1 d . . .
Fe Fe 0.67034(6) -0.37334(6) 0.11553(4) 0.0330(2) Uani 1 1 d . . .
N1 N 0.4471(4) -0.4894(4) 0.1622(3) 0.0396(9) Uani 1 1 d . . .
N2 N 0.7270(5) -0.6162(5) 0.0430(3) 0.0560(12) Uani 1 1 d . . .
N3 N 0.8371(5) -0.4638(5) 0.2837(3) 0.0623(13) Uani 1 1 d . . .
N4 N 0.6520(4) -0.1473(4) 0.2190(3) 0.0462(10) Uani 1 1 d . . .
N5 N 0.9276(5) -0.2844(5) 0.1036(4) 0.0655(14) Uani 1 1 d . . .
N6 N 0.5856(4) -0.3170(4) 0.0258(3) 0.0419(9) Uani 1 1 d . . .
N7 N 0.8904(5) -0.0213(5) 0.2720(3) 0.0515(12) Uani 1 1 d . . .
N8 N 0.8049(5) -0.1227(5) 0.3949(3) 0.0521(11) Uani 1 1 d . . .
N9 N 0.7804(5) 0.1567(4) 0.3717(3) 0.0464(11) Uani 1 1 d . . .
N10 N 0.6421(6) 0.1275(5) 0.2086(3) 0.0526(12) Uani 1 1 d . . .
C1 C 0.5295(4) -0.4484(4) 0.1434(3) 0.0352(10) Uani 1 1 d . . .
C2 C 0.7050(5) -0.5262(5) 0.0707(3) 0.0395(11) Uani 1 1 d . . .
C3 C 0.7740(5) -0.4329(5) 0.2209(3) 0.0424(11) Uani 1 1 d . . .
C4 C 0.6547(4) -0.2309(5) 0.1785(3) 0.0378(11) Uani 1 1 d . . .
C5 C 0.8308(5) -0.3140(5) 0.1066(3) 0.0430(11) Uani 1 1 d . . .
C7 C 0.9554(6) -0.1307(6) 0.3169(4) 0.0584(15) Uani 1 1 d . . .
C8 C 0.9413(6) -0.1327(8) 0.4010(4) 0.0659(17) Uani 1 1 d . . .
C9 C 0.7103(8) 0.2612(6) 0.3274(5) 0.0697(18) Uani 1 1 d . . .
C10 C 0.6936(9) 0.2480(7) 0.2395(5) 0.080(2) Uani 1 1 d . . .
O6 O 0.5309(4) -0.2771(4) -0.0357(3) 0.0705(13) Uani 1 1 d . . .
O1 O 0.7298(7) -0.8831(7) 0.0501(5) 0.132(3) Uiso 1 1 d . . .
O2 O 1.0483(9) -0.5066(8) 0.4248(6) 0.145(3) Uiso 1 1 d . . .
O3 O 0.6697(9) -0.1085(9) -0.1101(6) 0.161(3) Uiso 1 1 d . . .
H1 H 0.931(8) 0.034(7) 0.285(5) 0.07(3) Uiso 1 1 d . . .
H2 H 0.886(8) -0.028(7) 0.223(5) 0.09(3) Uiso 1 1 d . . .
H3 H 0.780(7) -0.096(7) 0.431(5) 0.08(3) Uiso 1 1 d . . .
H4 H 0.764(7) -0.196(7) 0.380(4) 0.07(2) Uiso 1 1 d . . .
H5 H 0.757(5) 0.148(5) 0.413(4) 0.054(16) Uiso 1 1 d . . .
H6 H 0.851(7) 0.173(6) 0.378(4) 0.06(2) Uiso 1 1 d . . .
H7 H 0.668(5) 0.111(5) 0.169(4) 0.045(17) Uiso 1 1 d . . .
H8 H 0.569(8) 0.118(7) 0.192(5) 0.08(3) Uiso 1 1 d . . .
H9 H 0.912(6) -0.213(6) 0.283(4) 0.047(17) Uiso 1 1 d . . .
H10 H 1.036(7) -0.139(7) 0.319(5) 0.09(2) Uiso 1 1 d . . .
H11 H 0.986(7) -0.067(7) 0.435(4) 0.09(2) Uiso 1 1 d . . .
H12 H 0.987(6) -0.206(6) 0.431(4) 0.07(2) Uiso 1 1 d . . .
H13 H 0.747(6) 0.339(6) 0.349(4) 0.060(17) Uiso 1 1 d . . .
H14 H 0.624(9) 0.259(8) 0.351(5) 0.13(3) Uiso 1 1 d . . .
H15 H 0.648(7) 0.297(7) 0.208(4) 0.07(2) Uiso 1 1 d . . .
H16 H 0.804(13) 0.248(14) 0.231(9) 0.16(6) Uiso 1 1 d . . .

loop_
_atom_site_aniso_label
_atom_site_aniso_U_11
_atom_site_aniso_U_22
_atom_site_aniso_U_33
_atom_site_aniso_U_23
_atom_site_aniso_U_13
_atom_site_aniso_U_12
Ni 0.0348(4) 0.0339(4) 0.0360(4) -0.0014(2) 0.0119(3) -0.0006(2)
Fe 0.0327(4) 0.0338(4) 0.0329(4) -0.0018(3) 0.0105(3) -0.0014(3)
N1 0.037(2) 0.038(2) 0.043(2) 0.0028(18) 0.0120(18) 0.0021(18)
N2 0.062(3) 0.054(3) 0.053(3) -0.012(2) 0.018(2) 0.005(2)
N3 0.062(3) 0.068(3) 0.047(3) 0.009(2) 0.001(2) -0.001(3)
N4 0.044(2) 0.045(3) 0.050(2) -0.007(2) 0.015(2) -0.0009(19)
N5 0.046(3) 0.077(4) 0.077(4) 0.001(3) 0.024(3) -0.012(3)
N6 0.040(2) 0.044(2) 0.041(2) 0.0007(19) 0.0106(19) -0.0019(18)
N7 0.045(3) 0.062(3) 0.050(3) -0.004(2) 0.018(2) -0.009(2)
N8 0.050(3) 0.054(3) 0.052(3) 0.005(2) 0.015(2) 0.002(2)
N9 0.044(3) 0.047(3) 0.052(3) -0.008(2) 0.020(2) -0.007(2)
N10 0.054(3) 0.053(3) 0.050(3) 0.008(2) 0.014(2) 0.000(2)
C1 0.036(2) 0.034(2) 0.035(2) -0.0030(19) 0.009(2) 0.003(2)
C2 0.037(2) 0.044(3) 0.037(3) -0.001(2) 0.011(2) 0.000(2)
C3 0.044(3) 0.041(3) 0.042(3) -0.006(2) 0.013(2) -0.005(2)
C4 0.033(2) 0.040(3) 0.039(3) 0.000(2) 0.0082(19) -0.003(2)
C5 0.042(3) 0.049(3) 0.041(3) 0.000(2) 0.016(2) -0.002(2)
C7 0.040(3) 0.066(4) 0.068(4) -0.010(3) 0.016(3) 0.007(3)
C8 0.050(3) 0.075(5) 0.068(4) 0.011(4) 0.010(3) 0.016(3)
C9 0.089(5) 0.037(3) 0.081(5) -0.004(3) 0.023(4) -0.006(3)
C10 0.115(7) 0.047(4) 0.071(5) 0.016(3) 0.019(4) 0.000(4)
O6 0.068(3) 0.080(3) 0.054(3) 0.022(2) 0.003(2) -0.003(2)

loop_
_atom_type_symbol
_atom_type_description
_atom_type_scat_dispersion_real
_atom_type_scat_dispersion_imag
_atom_type_scat_source
C C 0.0033 0.0016 'International Tables Vol C Tables 4.2.6.8 and 6.1.1.4'
H H 0.0000 0.0000 'International Tables Vol C Tables 4.2.6.8 and 6.1.1.4'
N N 0.0061 0.0033 'International Tables Vol C Tables 4.2.6.8 and 6.1.1.4'
O O 0.0106 0.0060 'International Tables Vol C Tables 4.2.6.8 and 6.1.1.4'
Fe Fe 0.3463 0.8444 'International Tables Vol C Tables 4.2.6.8 and 6.1.1.4'
Ni Ni 0.3393 1.1124 'International Tables Vol C Tables 4.2.6.8 and 6.1.1.4'

loop_
_geom_angle_atom_site_label_1
_geom_angle_atom_site_label_2
_geom_angle_atom_site_label_3
_geom_angle
_geom_angle_site_symmetry_1
_geom_angle_site_symmetry_3
_geom_angle_publ_flag
N10 Ni N8 175.9(2) . . ?
N10 Ni N1 89.7(2) . 2_655 ?
N8 Ni N1 92.94(19) . 2_655 ?
N10 Ni N4 92.3(2) . . ?
N8 Ni N4 90.6(2) . . ?
N1 Ni N4 94.89(16) 2_655 . ?
N10 Ni N9 82.2(2) . . ?
N8 Ni N9 94.8(2) . . ?
N1 Ni N9 86.80(18) 2_655 . ?
N4 Ni N9 174.31(19) . . ?
N10 Ni N7 95.1(2) . . ?
N8 Ni N7 82.3(2) . . ?
N1 Ni N7 175.14(19) 2_655 . ?
N4 Ni N7 85.9(2) . . ?
N9 Ni N7 92.9(2) . . ?
N6 Fe C2 94.9(2) . . ?
N6 Fe C4 95.1(2) . . ?
C2 Fe C4 170.0(2) . . ?
N6 Fe C3 177.5(2) . . ?
C2 Fe C3 86.5(2) . . ?
C4 Fe C3 83.4(2) . . ?
N6 Fe C5 94.8(2) . . ?
C2 Fe C5 88.1(2) . . ?
C4 Fe C5 90.4(2) . . ?
C3 Fe C5 83.2(2) . . ?
N6 Fe C1 96.1(2) . . ?
C2 Fe C1 89.7(2) . . ?
C4 Fe C1 89.83(19) . . ?
C3 Fe C1 85.9(2) . . ?
C5 Fe C1 169.0(2) . . ?
C1 N1 Ni 160.3(4) . 2_645 ?
C4 N4 Ni 159.4(4) . . ?
O6 N6 Fe 177.9(4) . . ?
C7 N7 Ni 107.4(4) . . ?
C8 N8 Ni 109.2(4) . . ?
C9 N9 Ni 108.2(4) . . ?
C10 N10 Ni 108.3(4) . . ?
N1 C1 Fe 177.4(4) . . ?
N2 C2 Fe 178.6(5) . . ?
N3 C3 Fe 177.4(5) . . ?
N4 C4 Fe 176.2(4) . . ?
N5 C5 Fe 176.5(5) . . ?
C8 C7 N7 109.4(5) . . ?
N8 C8 C7 109.0(5) . . ?
C10 C9 N9 109.7(6) . . ?
C9 C10 N10 111.8(6) . . ?

loop_
_geom_bond_atom_site_label_1
_geom_bond_atom_site_label_2
_geom_bond_distance
_geom_bond_site_symmetry_2
_geom_bond_publ_flag
Ni N10 2.088(5) . ?
Ni N8 2.094(5) . ?
Ni N1 2.105(4) 2_655 ?
Ni N4 2.104(4) . ?
Ni N9 2.113(5) . ?
Ni N7 2.121(5) . ?
Fe N6 1.657(4) . ?
Fe C2 1.930(5) . ?
Fe C4 1.933(5) . ?
Fe C3 1.934(5) . ?
Fe C5 1.940(5) . ?
Fe C1 1.943(5) . ?
N1 C1 1.146(6) . ?
N1 Ni 2.105(4) 2_645 ?
N2 C2 1.151(7) . ?
N3 C3 1.141(7) . ?
N4 C4 1.152(6) . ?
N5 C5 1.136(7) . ?
N6 O6 1.131(5) . ?
N7 C7 1.490(8) . ?
N8 C8 1.487(8) . ?
N9 C9 1.463(9) . ?
N10 C10 1.475(9) . ?
C7 C8 1.486(10) . ?
C9 C10 1.460(11) . ?
